data_4304613
loop_
_publ_author_name
'Martin G\"artner'
'Helmar G\"orls'
'Matthias Westerhausen'

_publ_contact_author
;
      Matthias Westerhausen
      Institut f\"ur anorganische und analytische Chemie
      Friedrich-Schiller-Universit\"at Jena
      August-Bebel-Str. 2
      07743 Jena
      Germany
;
_publ_contact_author_email m.we@uni-jena.de
_publ_contact_author_fax '03641 948 102'
_publ_contact_author_phone '03641 948 110'
_publ_section_title
;
Arylphosphanide Complexes of the Alkaline-Earth Metals Magnesium, Calcium,
Strontium, and Barium of the Formula (THF)nM[P(H)Ph]2 and Formation of
Potassium Diphenylphosphinomagnesiates
;
_journal_name_full 'Inorganic Chemistry'
_journal_page_first 1397
_journal_page_last 1405
_journal_paper_doi 10.1021/ic702148v
_journal_volume 47
_journal_year 2008
_chemical_formula_sum 'C72 H96 Mg4 O6 P8'
_chemical_formula_weight 1402.49
_chemical_name_systematic
; 
 ? 
;
_space_group_IT_number 2
_symmetry_cell_setting triclinic
_symmetry_space_group_name_Hall '-P 1'
_symmetry_space_group_name_H-M 'P -1'
_atom_sites_solution_hydrogens geom
_atom_sites_solution_primary direct
_atom_sites_solution_secondary difmap
_audit_creation_method SHELXL-97
_cell_angle_alpha 60.518(3)
_cell_angle_beta 85.434(3)
_cell_angle_gamma 63.506(3)
_cell_formula_units_Z 1
_cell_length_a 13.4719(8)
_cell_length_b 13.6066(9)
_cell_length_c 13.6413(9)
_cell_measurement_temperature 183(2)
_cell_volume 1916.5(2)
_computing_cell_refinement DENZO
_computing_data_collection COLLECT
_computing_data_reduction DENZO
_computing_molecular_graphics SHELXTL/PC
_computing_publication_material SHELXL-97
_computing_structure_refinement 'SHELXL-97 (Sheldrick, 1997)'
_computing_structure_solution 'SHELXS-97 (Sheldrick, 1990)'
_diffrn_ambient_temperature 183(2)
_diffrn_measured_fraction_theta_full 0.981
_diffrn_measured_fraction_theta_max 0.981
_diffrn_measurement_device_type KappaCCD
_diffrn_measurement_method 'phi- + omega-scan'
_diffrn_radiation_monochromator graphite
_diffrn_radiation_source 'fine-focus sealed tube'
_diffrn_radiation_type MoK\a
_diffrn_radiation_wavelength 0.71073
_diffrn_reflns_av_R_equivalents 0.0596
_diffrn_reflns_av_sigmaI/netI 0.1429
_diffrn_reflns_limit_h_max 15
_diffrn_reflns_limit_h_min -17
_diffrn_reflns_limit_k_max 16
_diffrn_reflns_limit_k_min -17
_diffrn_reflns_limit_l_max 17
_diffrn_reflns_limit_l_min -17
_diffrn_reflns_number 13025
_diffrn_reflns_theta_full 27.51
_diffrn_reflns_theta_max 27.51
_diffrn_reflns_theta_min 3.00
_exptl_absorpt_coefficient_mu 0.262
_exptl_absorpt_correction_type none
_exptl_crystal_colour 'light yellow'
_exptl_crystal_density_diffrn 1.215
_exptl_crystal_density_method 'not measured'
_exptl_crystal_description prism
_exptl_crystal_F_000 744
_exptl_crystal_size_max 0.04
_exptl_crystal_size_mid 0.04
_exptl_crystal_size_min 0.04
_refine_diff_density_max 0.401
_refine_diff_density_min -0.407
_refine_diff_density_rms 0.078
_refine_ls_extinction_method none
_refine_ls_goodness_of_fit_ref 0.998
_refine_ls_hydrogen_treatment mixed
_refine_ls_matrix_type full
_refine_ls_number_parameters 422
_refine_ls_number_reflns 8653
_refine_ls_number_restraints 0
_refine_ls_restrained_S_all 0.998
_refine_ls_R_factor_all 0.1642
_refine_ls_R_factor_gt 0.0673
_refine_ls_shift/su_max 0.000
_refine_ls_shift/su_mean 0.000
_refine_ls_structure_factor_coef Fsqd
_refine_ls_weighting_details 'calc w=1/[\s^2^(Fo^2^)+(0.0603P)^2^+1.1607P] where P=(Fo^2^+2Fc^2^)/3'
_refine_ls_weighting_scheme calc
_refine_ls_wR_factor_gt 0.1331
_refine_ls_wR_factor_ref 0.1743
_reflns_number_gt 4484
_reflns_number_total 8653
_reflns_threshold_expression >2sigma(I)
_cod_data_source_file ic702148v_3.cif
_cod_data_source_block FO3197
_cod_depositor_comments
;
The following automatic conversions were performed:
'_exptl_absorpt_correction_type' value 'NONE' changed to 'none' according
to '/home/saulius/struct/CIF-dictionaries/cif_core.dic' dictionary named
'cif_core.dic' version 2.4.1 from 2010-06-29.

Automatic conversion script
Id: cif_fix_enum 1527 2010-12-29 10:47:43Z saulius 
;
_cod_database_code 4304613

loop_
_symmetry_equiv_pos_as_xyz
'x, y, z'
'-x, -y, -z'

loop_
_atom_site_label
_atom_site_type_symbol
_atom_site_fract_x
_atom_site_fract_y
_atom_site_fract_z
_atom_site_U_iso_or_equiv
_atom_site_adp_type
_atom_site_occupancy
_atom_site_symmetry_multiplicity
_atom_site_calc_flag
_atom_site_refinement_flags
_atom_site_disorder_assembly
_atom_site_disorder_group
Mg1 Mg 0.53721(10) 1.14890(11) -0.52327(11) 0.0255(3) Uani 1 1 d . . .
Mg2 Mg 0.70555(11) 0.94631(12) -0.71076(11) 0.0318(3) Uani 1 1 d . . .
P1 P 0.62167(8) 0.89245(9) -0.41038(9) 0.0272(2) Uani 1 1 d . . .
H1P1 H 0.698(3) 0.862(3) -0.475(3) 0.030(10) Uiso 1 1 d . . .
P2 P 0.61259(9) 1.15981(10) -0.71867(9) 0.0283(2) Uani 1 1 d . . .
H1P2 H 0.510(3) 1.233(4) -0.797(4) 0.052(12) Uiso 1 1 d . . .
P3 P 0.90739(10) 0.81180(12) -0.60081(11) 0.0445(3) Uani 1 1 d . . .
H1P3 H 0.888(4) 0.712(4) -0.526(4) 0.070(15) Uiso 1 1 d . . .
P4 P 0.56914(9) 0.85153(10) -0.65761(9) 0.0325(3) Uani 1 1 d . . .
H1P4 H 0.490(4) 0.931(4) -0.759(4) 0.059(13) Uiso 1 1 d . . .
O1 O 0.4531(2) 1.3483(2) -0.6090(2) 0.0344(7) Uani 1 1 d . . .
O2 O 0.6831(2) 1.1408(3) -0.4622(2) 0.0331(6) Uani 1 1 d . . .
O3 O 0.7128(3) 0.9938(3) -0.8774(2) 0.0409(7) Uani 1 1 d . . .
C1 C 0.7214(3) 0.7983(3) -0.2772(3) 0.0295(9) Uani 1 1 d . . .
C2 C 0.6846(4) 0.7916(4) -0.1766(3) 0.0355(10) Uani 1 1 d . . .
H2A H 0.6062 0.8338 -0.1770 0.043 Uiso 1 1 calc R . .
C3 C 0.7612(4) 0.7240(4) -0.0756(4) 0.0460(12) Uani 1 1 d . . .
H3A H 0.7345 0.7201 -0.0078 0.055 Uiso 1 1 calc R . .
C4 C 0.8756(4) 0.6626(4) -0.0733(4) 0.0534(13) Uani 1 1 d . . .
H4A H 0.9276 0.6179 -0.0046 0.064 Uiso 1 1 calc R . .
C5 C 0.9139(4) 0.6667(4) -0.1711(4) 0.0510(12) Uani 1 1 d . . .
H5A H 0.9924 0.6232 -0.1695 0.061 Uiso 1 1 calc R . .
C6 C 0.8386(3) 0.7337(4) -0.2718(4) 0.0376(10) Uani 1 1 d . . .
H6A H 0.8664 0.7364 -0.3388 0.045 Uiso 1 1 calc R . .
C7 C 0.6861(3) 1.2511(3) -0.8023(3) 0.0262(8) Uani 1 1 d . . .
C8 C 0.6270(3) 1.3810(4) -0.8843(3) 0.0320(9) Uani 1 1 d . . .
H8A H 0.5469 1.4226 -0.8973 0.038 Uiso 1 1 calc R . .
C9 C 0.6823(4) 1.4507(4) -0.9473(4) 0.0404(11) Uani 1 1 d . . .
H9A H 0.6400 1.5389 -1.0029 0.048 Uiso 1 1 calc R . .
C10 C 0.7987(4) 1.3929(4) -0.9296(4) 0.0420(11) Uani 1 1 d . . .
H10A H 0.8367 1.4407 -0.9723 0.050 Uiso 1 1 calc R . .
C11 C 0.8594(4) 1.2635(4) -0.8484(4) 0.0403(10) Uani 1 1 d . . .
H11A H 0.9395 1.2225 -0.8353 0.048 Uiso 1 1 calc R . .
C12 C 0.8034(3) 1.1946(4) -0.7870(3) 0.0340(9) Uani 1 1 d . . .
H12A H 0.8462 1.1061 -0.7326 0.041 Uiso 1 1 calc R . .
C13 C 0.9698(3) 0.7527(5) -0.6966(4) 0.0451(11) Uani 1 1 d . . .
C14 C 0.9992(4) 0.8267(6) -0.7950(5) 0.0694(16) Uani 1 1 d . . .
H14A H 0.9894 0.9071 -0.8110 0.083 Uiso 1 1 calc R . .
C15 C 1.0431(6) 0.7840(10) -0.8707(6) 0.114(3) Uani 1 1 d . . .
H15A H 1.0618 0.8361 -0.9387 0.136 Uiso 1 1 calc R . .
C16 C 1.0594(6) 0.6672(13) -0.8477(9) 0.134(5) Uani 1 1 d . . .
H16A H 1.0892 0.6385 -0.8996 0.161 Uiso 1 1 calc R . .
C17 C 1.0331(6) 0.5941(8) -0.7519(8) 0.112(3) Uani 1 1 d . . .
H17A H 1.0443 0.5135 -0.7365 0.134 Uiso 1 1 calc R . .
C18 C 0.9904(4) 0.6326(5) -0.6752(5) 0.0652(15) Uani 1 1 d . . .
H18A H 0.9746 0.5775 -0.6067 0.078 Uiso 1 1 calc R . .
C19 C 0.6401(4) 0.7055(4) -0.6649(4) 0.0382(10) Uani 1 1 d . . .
C20 C 0.7322(4) 0.5991(4) -0.5818(5) 0.0526(13) Uani 1 1 d . . .
H20A H 0.7567 0.6025 -0.5207 0.063 Uiso 1 1 calc R . .
C21 C 0.7893(5) 0.4876(5) -0.5858(6) 0.0755(19) Uani 1 1 d . . .
H21A H 0.8512 0.4155 -0.5271 0.091 Uiso 1 1 calc R . .
C22 C 0.7560(6) 0.4815(7) -0.6755(7) 0.088(2) Uani 1 1 d . . .
H22A H 0.7955 0.4061 -0.6795 0.106 Uiso 1 1 calc R . .
C23 C 0.6667(6) 0.5843(7) -0.7569(6) 0.079(2) Uani 1 1 d . . .
H23A H 0.6440 0.5799 -0.8182 0.095 Uiso 1 1 calc R . .
C24 C 0.6065(5) 0.6970(5) -0.7543(4) 0.0563(14) Uani 1 1 d . . .
H24A H 0.5433 0.7674 -0.8123 0.068 Uiso 1 1 calc R . .
C25 C 0.3620(4) 1.4307(4) -0.7074(4) 0.0475(12) Uani 1 1 d . . .
H25A H 0.2889 1.4391 -0.6828 0.057 Uiso 1 1 calc R . .
H25B H 0.3759 1.3965 -0.7593 0.057 Uiso 1 1 calc R . .
C26 C 0.3625(5) 1.5585(4) -0.7659(5) 0.0630(14) Uani 1 1 d . . .
H26A H 0.4175 1.5616 -0.8186 0.076 Uiso 1 1 calc R . .
H26B H 0.2868 1.6302 -0.8090 0.076 Uiso 1 1 calc R . .
C27 C 0.3973(4) 1.5617(4) -0.6655(5) 0.0604(14) Uani 1 1 d . . .
H27A H 0.3326 1.5875 -0.6278 0.073 Uiso 1 1 calc R . .
H27B H 0.4295 1.6211 -0.6895 0.073 Uiso 1 1 calc R . .
C28 C 0.4857(4) 1.4245(4) -0.5868(4) 0.0498(12) Uani 1 1 d . . .
H28A H 0.5617 1.4119 -0.6044 0.060 Uiso 1 1 calc R . .
H28B H 0.4861 1.4013 -0.5057 0.060 Uiso 1 1 calc R . .
C29 C 0.7114(4) 1.1178(6) -0.3506(4) 0.0636(16) Uani 1 1 d . . .
H29A H 0.6635 1.1955 -0.3467 0.076 Uiso 1 1 calc R . .
H29B H 0.6973 1.0476 -0.2914 0.076 Uiso 1 1 calc R . .
C30 C 0.8255(5) 1.0848(8) -0.3299(6) 0.110(3) Uani 1 1 d . . .
H30A H 0.8602 1.0155 -0.2495 0.132 Uiso 1 1 calc R . .
H30B H 0.8329 1.1597 -0.3438 0.132 Uiso 1 1 calc R . .
C31 C 0.8813(4) 1.0419(6) -0.4087(5) 0.0644(15) Uani 1 1 d . . .
H31A H 0.9214 0.9474 -0.3690 0.077 Uiso 1 1 calc R . .
H31B H 0.9363 1.0743 -0.4399 0.077 Uiso 1 1 calc R . .
C32 C 0.7894(4) 1.0955(5) -0.5016(4) 0.0534(13) Uani 1 1 d . . .
H32A H 0.7916 1.1670 -0.5726 0.064 Uiso 1 1 calc R . .
H32B H 0.7977 1.0290 -0.5175 0.064 Uiso 1 1 calc R . .
C33 C 0.6946(6) 1.1150(5) -0.9737(4) 0.0719(18) Uani 1 1 d . . .
H33A H 0.7401 1.1465 -0.9558 0.086 Uiso 1 1 calc R . .
H33B H 0.6140 1.1787 -0.9928 0.086 Uiso 1 1 calc R . .
C34 C 0.7283(7) 1.0955(5) -1.0692(4) 0.085(2) Uani 1 1 d . . .
H34A H 0.8020 1.0944 -1.0825 0.102 Uiso 1 1 calc R . .
H34B H 0.6718 1.1657 -1.1397 0.102 Uiso 1 1 calc R . .
C35 C 0.7364(8) 0.9735(5) -1.0402(4) 0.107(3) Uani 1 1 d . . .
H35A H 0.8087 0.9216 -1.0549 0.128 Uiso 1 1 calc R . .
H35B H 0.6738 0.9876 -1.0872 0.128 Uiso 1 1 calc R . .
C36 C 0.7300(5) 0.9066(4) -0.9168(4) 0.0500(12) Uani 1 1 d . . .
H36A H 0.6665 0.8863 -0.9063 0.060 Uiso 1 1 calc R . .
H36B H 0.8008 0.8259 -0.8735 0.060 Uiso 1 1 calc R . .

loop_
_atom_site_aniso_label
_atom_site_aniso_U_11
_atom_site_aniso_U_22
_atom_site_aniso_U_33
_atom_site_aniso_U_23
_atom_site_aniso_U_13
_atom_site_aniso_U_12
Mg1 0.0276(7) 0.0242(7) 0.0266(7) -0.0131(6) 0.0053(6) -0.0134(6)
Mg2 0.0386(8) 0.0302(7) 0.0303(8) -0.0165(6) 0.0094(6) -0.0181(6)
P1 0.0284(5) 0.0236(5) 0.0266(6) -0.0095(5) -0.0007(5) -0.0128(5)
P2 0.0314(6) 0.0289(5) 0.0275(6) -0.0145(5) 0.0075(5) -0.0166(5)
P3 0.0418(7) 0.0448(7) 0.0449(7) -0.0271(6) 0.0054(6) -0.0138(6)
P4 0.0372(6) 0.0341(6) 0.0317(6) -0.0189(5) 0.0108(5) -0.0193(5)
O1 0.0405(16) 0.0226(14) 0.0390(17) -0.0153(13) 0.0027(14) -0.0137(13)
O2 0.0324(15) 0.0425(16) 0.0301(15) -0.0193(14) 0.0049(13) -0.0209(13)
O3 0.062(2) 0.0367(16) 0.0308(16) -0.0187(14) 0.0136(15) -0.0274(15)
C1 0.033(2) 0.0225(19) 0.032(2) -0.0104(18) 0.0003(18) -0.0152(18)
C2 0.045(3) 0.031(2) 0.036(2) -0.015(2) 0.003(2) -0.023(2)
C3 0.077(4) 0.033(2) 0.026(2) -0.008(2) -0.004(2) -0.030(3)
C4 0.054(3) 0.033(2) 0.051(3) -0.004(2) -0.031(3) -0.016(2)
C5 0.038(3) 0.037(3) 0.058(3) -0.013(3) -0.016(2) -0.011(2)
C6 0.032(2) 0.037(2) 0.042(3) -0.018(2) 0.000(2) -0.015(2)
C7 0.035(2) 0.029(2) 0.023(2) -0.0159(18) 0.0079(17) -0.0184(18)
C8 0.034(2) 0.032(2) 0.027(2) -0.012(2) 0.0011(19) -0.0159(19)
C9 0.055(3) 0.030(2) 0.033(2) -0.012(2) 0.009(2) -0.023(2)
C10 0.055(3) 0.046(3) 0.038(3) -0.021(2) 0.020(2) -0.035(2)
C11 0.039(2) 0.043(3) 0.042(3) -0.020(2) 0.014(2) -0.025(2)
C12 0.033(2) 0.030(2) 0.037(2) -0.016(2) 0.009(2) -0.0145(19)
C13 0.027(2) 0.058(3) 0.053(3) -0.034(3) 0.007(2) -0.016(2)
C14 0.053(3) 0.105(5) 0.064(4) -0.046(4) 0.024(3) -0.047(3)
C15 0.064(5) 0.222(11) 0.076(5) -0.089(7) 0.040(4) -0.072(6)
C16 0.051(4) 0.250(13) 0.146(9) -0.168(10) 0.030(5) -0.030(6)
C17 0.069(5) 0.126(7) 0.165(8) -0.125(7) 0.000(5) -0.004(5)
C18 0.054(3) 0.058(3) 0.084(4) -0.050(3) 0.000(3) -0.009(3)
C19 0.048(3) 0.043(3) 0.041(3) -0.028(2) 0.025(2) -0.031(2)
C20 0.048(3) 0.043(3) 0.074(4) -0.035(3) 0.024(3) -0.024(2)
C21 0.062(4) 0.045(3) 0.112(5) -0.039(4) 0.041(4) -0.025(3)
C22 0.108(6) 0.078(5) 0.147(7) -0.089(5) 0.082(5) -0.069(4)
C23 0.127(6) 0.096(5) 0.096(5) -0.080(5) 0.074(5) -0.088(5)
C24 0.085(4) 0.068(3) 0.054(3) -0.041(3) 0.033(3) -0.057(3)
C25 0.043(3) 0.026(2) 0.054(3) -0.013(2) -0.006(2) -0.008(2)
C26 0.066(4) 0.031(3) 0.067(4) -0.010(3) -0.004(3) -0.017(3)
C27 0.072(4) 0.036(3) 0.080(4) -0.032(3) 0.022(3) -0.028(3)
C28 0.070(3) 0.038(3) 0.053(3) -0.023(2) 0.008(3) -0.034(3)
C29 0.057(3) 0.102(4) 0.055(3) -0.060(3) 0.006(3) -0.032(3)
C30 0.052(4) 0.226(9) 0.081(5) -0.107(6) 0.017(3) -0.054(5)
C31 0.043(3) 0.097(4) 0.069(4) -0.054(4) 0.010(3) -0.030(3)
C32 0.040(3) 0.089(4) 0.045(3) -0.038(3) 0.013(2) -0.037(3)
C33 0.141(6) 0.040(3) 0.033(3) -0.015(2) 0.022(3) -0.046(3)
C34 0.178(7) 0.064(4) 0.036(3) -0.028(3) 0.036(4) -0.074(4)
C35 0.242(9) 0.056(4) 0.033(3) -0.023(3) 0.030(4) -0.080(5)
C36 0.082(4) 0.044(3) 0.041(3) -0.026(2) 0.017(3) -0.038(3)

loop_
_atom_type_symbol
_atom_type_description
_atom_type_scat_dispersion_real
_atom_type_scat_dispersion_imag
_atom_type_scat_source
C C 0.0033 0.0016 'International Tables Vol C Tables 4.2.6.8 and 6.1.1.4'
H H 0.0000 0.0000 'International Tables Vol C Tables 4.2.6.8 and 6.1.1.4'
O O 0.0106 0.0060 'International Tables Vol C Tables 4.2.6.8 and 6.1.1.4'
Mg Mg 0.0486 0.0363 'International Tables Vol C Tables 4.2.6.8 and 6.1.1.4'
P P 0.1023 0.0942 'International Tables Vol C Tables 4.2.6.8 and 6.1.1.4'

loop_
_geom_angle_atom_site_label_1
_geom_angle_atom_site_label_2
_geom_angle_atom_site_label_3
_geom_angle
_geom_angle_site_symmetry_1
_geom_angle_site_symmetry_3
_geom_angle_publ_flag
O1 Mg1 O2 91.91(11) . . ?
O1 Mg1 P1 173.21(10) . . ?
O2 Mg1 P1 94.09(9) . . ?
O1 Mg1 P2 89.75(9) . . ?
O2 Mg1 P2 93.00(8) . . ?
P1 Mg1 P2 93.10(4) . . ?
O1 Mg1 P4 88.01(8) . 2_674 ?
O2 Mg1 P4 95.28(8) . 2_674 ?
P1 Mg1 P4 88.28(5) . 2_674 ?
P2 Mg1 P4 171.49(6) . 2_674 ?
O1 Mg1 P1 99.51(9) . 2_674 ?
O2 Mg1 P1 168.11(9) . 2_674 ?
P1 Mg1 P1 74.70(5) . 2_674 ?
P2 Mg1 P1 83.82(4) . 2_674 ?
P4 Mg1 P1 88.46(5) 2_674 2_674 ?
O3 Mg2 P2 104.39(9) . . ?
O3 Mg2 P3 107.66(10) . . ?
P2 Mg2 P3 110.45(6) . . ?
O3 Mg2 P4 103.67(10) . . ?
P2 Mg2 P4 109.13(6) . . ?
P3 Mg2 P4 120.19(6) . . ?
C1 P1 Mg1 117.85(12) . . ?
C1 P1 Mg1 130.41(13) . 2_674 ?
Mg1 P1 Mg1 105.30(5) . 2_674 ?
C7 P2 Mg2 108.66(12) . . ?
C7 P2 Mg1 124.64(11) . . ?
Mg2 P2 Mg1 114.45(5) . . ?
C13 P3 Mg2 96.64(15) . . ?
C19 P4 Mg2 105.28(14) . . ?
C19 P4 Mg1 120.38(14) . 2_674 ?
Mg2 P4 Mg1 117.46(5) . 2_674 ?
C28 O1 C25 110.1(3) . . ?
C28 O1 Mg1 124.4(2) . . ?
C25 O1 Mg1 125.2(2) . . ?
C29 O2 C32 106.7(3) . . ?
C29 O2 Mg1 126.1(3) . . ?
C32 O2 Mg1 121.1(2) . . ?
C33 O3 C36 109.3(3) . . ?
C33 O3 Mg2 127.9(2) . . ?
C36 O3 Mg2 122.7(2) . . ?
C2 C1 C6 117.1(4) . . ?
C2 C1 P1 120.9(3) . . ?
C6 C1 P1 121.9(3) . . ?
C3 C2 C1 121.0(4) . . ?
C4 C3 C2 120.4(4) . . ?
C5 C4 C3 119.7(4) . . ?
C4 C5 C6 120.3(4) . . ?
C5 C6 C1 121.5(4) . . ?
C12 C7 C8 116.9(4) . . ?
C12 C7 P2 121.7(3) . . ?
C8 C7 P2 121.4(3) . . ?
C9 C8 C7 121.6(4) . . ?
C10 C9 C8 120.4(4) . . ?
C9 C10 C11 119.1(4) . . ?
C12 C11 C10 120.1(4) . . ?
C11 C12 C7 122.0(4) . . ?
C14 C13 C18 117.2(5) . . ?
C14 C13 P3 120.1(4) . . ?
C18 C13 P3 122.7(4) . . ?
C13 C14 C15 120.4(7) . . ?
C16 C15 C14 120.4(8) . . ?
C17 C16 C15 119.6(7) . . ?
C16 C17 C18 121.6(8) . . ?
C17 C18 C13 120.8(7) . . ?
C20 C19 C24 117.6(4) . . ?
C20 C19 P4 120.0(3) . . ?
C24 C19 P4 122.3(4) . . ?
C19 C20 C21 121.6(5) . . ?
C22 C21 C20 120.1(6) . . ?
C23 C22 C21 118.9(5) . . ?
C22 C23 C24 122.3(6) . . ?
C23 C24 C19 119.5(6) . . ?
O1 C25 C26 104.5(4) . . ?
C27 C26 C25 101.9(4) . . ?
C26 C27 C28 103.0(4) . . ?
O1 C28 C27 105.0(4) . . ?
C30 C29 O2 109.7(4) . . ?
C29 C30 C31 107.0(4) . . ?
C30 C31 C32 105.4(4) . . ?
O2 C32 C31 107.1(3) . . ?
O3 C33 C34 107.2(4) . . ?
C33 C34 C35 107.6(4) . . ?
C34 C35 C36 107.3(4) . . ?
O3 C36 C35 106.1(4) . . ?

loop_
_geom_bond_atom_site_label_1
_geom_bond_atom_site_label_2
_geom_bond_distance
_geom_bond_site_symmetry_2
_geom_bond_publ_flag
Mg1 O1 2.087(3) . ?
Mg1 O2 2.132(3) . ?
Mg1 P1 2.6999(15) . ?
Mg1 P2 2.7336(15) . ?
Mg1 P4 2.7516(15) 2_674 ?
Mg1 P1 2.7570(15) 2_674 ?
Mg2 O3 2.042(3) . ?
Mg2 P2 2.5468(15) . ?
Mg2 P3 2.5495(19) . ?
Mg2 P4 2.5588(17) . ?
P1 C1 1.819(4) . ?
P1 Mg1 2.7570(15) 2_674 ?
P2 C7 1.830(4) . ?
P3 C13 1.822(4) . ?
P4 C19 1.832(4) . ?
P4 Mg1 2.7516(15) 2_674 ?
O1 C28 1.448(5) . ?
O1 C25 1.455(5) . ?
O2 C29 1.441(5) . ?
O2 C32 1.461(5) . ?
O3 C33 1.436(5) . ?
O3 C36 1.454(4) . ?
C1 C2 1.395(5) . ?
C1 C6 1.410(5) . ?
C2 C3 1.393(6) . ?
C3 C4 1.381(7) . ?
C4 C5 1.375(7) . ?
C5 C6 1.382(6) . ?
C7 C12 1.395(5) . ?
C7 C8 1.396(5) . ?
C8 C9 1.386(5) . ?
C9 C10 1.381(6) . ?
C10 C11 1.391(6) . ?
C11 C12 1.380(5) . ?
C13 C14 1.383(7) . ?
C13 C18 1.403(7) . ?
C14 C15 1.393(9) . ?
C15 C16 1.371(12) . ?
C16 C17 1.335(12) . ?
C17 C18 1.369(8) . ?
C19 C20 1.388(6) . ?
C19 C24 1.406(6) . ?
C20 C21 1.389(6) . ?
C21 C22 1.388(9) . ?
C22 C23 1.349(9) . ?
C23 C24 1.397(7) . ?
C25 C26 1.518(6) . ?
C26 C27 1.509(7) . ?
C27 C28 1.518(6) . ?
C29 C30 1.405(7) . ?
C30 C31 1.469(7) . ?
C31 C32 1.485(6) . ?
C33 C34 1.453(6) . ?
C34 C35 1.458(7) . ?
C35 C36 1.486(6) . ?
